data_4105343
loop_
_publ_author_name
'Philip Magnus'
'Neeraj Sane'
'Benjamin P. Fauber'
'Vince Lynch'

_publ_section_title
;
 Concise Syntheses of (-)-Galanthamine and (\+-)-Codeine via
 Intramolecular Alkylation of a Phenol Derivative
;
_journal_name_full 'Journal of the American Chemical Society'
_journal_page_first 16045
_journal_page_last 16047
_journal_paper_doi 10.1021/ja9085534
_journal_volume 131
_journal_year 2009
_chemical_formula_sum 'C16 H16 O6'
_chemical_formula_weight 304.29
_chemical_name_systematic
; 
 ? 
;
_space_group_IT_number 14
_symmetry_cell_setting monoclinic
_symmetry_space_group_name_Hall '-P 2ybc'
_symmetry_space_group_name_H-M 'P 1 21/c 1'
_atom_sites_solution_hydrogens geom
_atom_sites_solution_primary direct
_atom_sites_solution_secondary difmap
_audit_creation_method SHELXL-97
_cell_angle_alpha 90.00
_cell_angle_beta 109.1680(13)
_cell_angle_gamma 90.00
_cell_formula_units_Z 4
_cell_length_a 9.6329(2)
_cell_length_b 20.8917(6)
_cell_length_c 7.1910(3)
_cell_measurement_reflns_used 2947
_cell_measurement_temperature 153(2)
_cell_measurement_theta_max 27.5
_cell_measurement_theta_min 1
_cell_volume 1366.94(8)
_computing_cell_refinement 'Collect software, Nonius B.V. 1998'
_computing_data_collection 'Collect software, Nonius B.V. 1998'
_computing_data_reduction
;
DENZO and Scalepack (Otwinoski and Minor, 1997)
;
_computing_molecular_graphics 'XP SHELXTL/PC, Siemens Analytical'
_computing_structure_refinement 'XL SHELXTL/PC, Siemens Analytical'
_computing_structure_solution
;

SIR97 - Altomare A., Burla M.C., Camalli M., Cascarano G.L., Giacovazzo C., 
Guagliardi A., Moliterni A.G.G., Polidori G.,Spagna R.
;
_diffrn_ambient_temperature 153(2)
_diffrn_measurement_device_type '\f and \w scans'
_diffrn_radiation_monochromator graphite
_diffrn_radiation_source 'fine-focus sealed tube'
_diffrn_radiation_type MoK\a
_diffrn_radiation_wavelength 0.71073
_diffrn_reflns_av_R_equivalents 0.0259
_diffrn_reflns_av_sigmaI/netI 0.0488
_diffrn_reflns_limit_h_max 12
_diffrn_reflns_limit_h_min -12
_diffrn_reflns_limit_k_max 26
_diffrn_reflns_limit_k_min -27
_diffrn_reflns_limit_l_max 9
_diffrn_reflns_limit_l_min -9
_diffrn_reflns_number 5784
_diffrn_reflns_theta_max 27.49
_diffrn_reflns_theta_min 2.44
_exptl_absorpt_coefficient_mu 0.114
_exptl_absorpt_correction_type none
_exptl_crystal_colour colorless
_exptl_crystal_density_diffrn 1.479
_exptl_crystal_description plates
_exptl_crystal_F_000 640
_exptl_crystal_size_max 0.18
_exptl_crystal_size_mid 0.14
_exptl_crystal_size_min 0.08
_refine_ls_extinction_coef 0.011(2)
_refine_ls_extinction_expression Fc^*^=kFc[1+0.001xFc^2^\l^3^/sin(2\q)]^-1/4^
_refine_ls_extinction_method SHELXL
_refine_ls_goodness_of_fit_ref 1.032
_refine_ls_hydrogen_treatment mixed
_refine_ls_matrix_type full
_refine_ls_number_parameters 210
_refine_ls_number_reflns 3101
_refine_ls_number_restraints 1
_refine_ls_restrained_S_all 1.034
_refine_ls_R_factor_all 0.0640
_refine_ls_R_factor_gt 0.0420
_refine_ls_shift/su_max 0.014
_refine_ls_shift/su_mean 0.001
_refine_ls_structure_factor_coef Fsqd
_refine_ls_weighting_details 'calc w=1/[\s^2^(Fo^2^)+(0.0328P)^2^+0.6148P] where P=(Fo^2^+2Fc^2^)/3'
_refine_ls_weighting_scheme calc
_refine_ls_wR_factor_gt 0.0927
_refine_ls_wR_factor_ref 0.1028
_reflns_number_gt 2332
_reflns_number_total 3101
_reflns_threshold_expression >2sigma(I)
_cod_data_source_file ja9085534_si_003.cif
_cod_data_source_block bpf1230
_cod_original_cell_volume 1366.94(7)
_cod_database_code 4105343

loop_
_symmetry_equiv_pos_as_xyz
'x, y, z'
'-x, y+1/2, -z+1/2'
'-x, -y, -z'
'x, -y-1/2, z-1/2'

loop_
_atom_site_label
_atom_site_type_symbol
_atom_site_fract_x
_atom_site_fract_y
_atom_site_fract_z
_atom_site_U_iso_or_equiv
_atom_site_adp_type
_atom_site_occupancy
_atom_site_symmetry_multiplicity
_atom_site_calc_flag
_atom_site_refinement_flags
O1 O 0.28349(11) 0.23446(5) 0.15817(16) 0.0246(3) Uani 1 1 d .
C2 C 0.20830(16) 0.17668(7) 0.1889(2) 0.0223(3) Uani 1 1 d .
H2 H 0.1959 0.1791 0.3214 0.027 Uiso 1 1 calc R
C3 C 0.05777(16) 0.17587(8) 0.0327(2) 0.0258(4) Uani 1 1 d .
H3A H -0.0048 0.1448 0.0724 0.031 Uiso 1 1 calc R
H3B H 0.0126 0.2187 0.0277 0.031 Uiso 1 1 calc R
C4 C 0.05768(17) 0.15881(8) -0.1705(3) 0.0300(4) Uani 1 1 d .
C5 C 0.18551(17) 0.12163(8) -0.1885(2) 0.0248(4) Uani 1 1 d .
H5A H 0.2577 0.1518 -0.2108 0.030 Uiso 1 1 calc R
H5B H 0.1508 0.0933 -0.3049 0.030 Uiso 1 1 calc R
C6 C 0.26128(16) 0.08146(7) -0.0087(2) 0.0217(3) Uani 1 1 d .
H6 H 0.3481 0.0595 -0.0271 0.026 Uiso 1 1 calc R
O7 O 0.15897(13) 0.03388(5) 0.01547(16) 0.0299(3) Uani 1 1 d .
C8 C 0.17520(18) 0.02501(8) 0.2200(2) 0.0284(4) Uani 1 1 d D
H8A H 0.1976 -0.0209 0.2574 0.034 Uiso 1 1 d R
C9 C 0.30364(18) 0.06685(7) 0.3347(2) 0.0251(4) Uani 1 1 d .
H9A H 0.3960 0.0418 0.3791 0.030 Uiso 1 1 calc R
H9B H 0.2861 0.0860 0.4510 0.030 Uiso 1 1 calc R
C10 C 0.31091(16) 0.11896(7) 0.1869(2) 0.0196(3) Uani 1 1 d .
C11 C 0.45572(16) 0.15316(7) 0.2167(2) 0.0193(3) Uani 1 1 d .
C12 C 0.60099(16) 0.13199(7) 0.2488(2) 0.0214(3) Uani 1 1 d .
C13 C 0.70839(17) 0.17848(8) 0.2641(2) 0.0246(4) Uani 1 1 d .
H13 H 0.8067 0.1649 0.2869 0.029 Uiso 1 1 calc R
C14 C 0.67822(17) 0.24349(8) 0.2477(2) 0.0236(3) Uani 1 1 d .
H14 H 0.7546 0.2734 0.2578 0.028 Uiso 1 1 calc R
C15 C 0.53606(16) 0.26449(7) 0.2165(2) 0.0211(3) Uani 1 1 d .
C16 C 0.42755(16) 0.21804(7) 0.1980(2) 0.0202(3) Uani 1 1 d .
O17 O -0.04292(15) 0.17471(8) -0.3156(2) 0.0595(5) Uani 1 1 d .
O18 O 0.04830(14) 0.04330(6) 0.2560(2) 0.0334(3) Uani 0.94 1 d PD
O18A O 0.143(3) -0.0351(6) 0.261(4) 0.045(6) Uiso 0.06 1 d PD
C19 C 0.65107(18) 0.06542(8) 0.2648(2) 0.0283(4) Uani 1 1 d .
H19 H 0.7537 0.0591 0.2941 0.034 Uiso 1 1 calc R
O20 O 0.57680(14) 0.01733(5) 0.24504(18) 0.0342(3) Uani 1 1 d .
O21 O 0.49141(12) 0.32647(5) 0.20448(17) 0.0278(3) Uani 1 1 d .
C22 C 0.60407(18) 0.37456(8) 0.2448(2) 0.0292(4) Uani 1 1 d .
H22A H 0.5591 0.4171 0.2325 0.044 Uiso 1 1 calc R
H22B H 0.6575 0.3705 0.1506 0.044 Uiso 1 1 calc R
H22C H 0.6725 0.3689 0.3789 0.044 Uiso 1 1 calc R
H18 H -0.020(3) 0.0179(12) 0.186(3) 0.055(7) Uiso 0.94 1 d P

loop_
_atom_site_aniso_label
_atom_site_aniso_U_11
_atom_site_aniso_U_22
_atom_site_aniso_U_33
_atom_site_aniso_U_23
_atom_site_aniso_U_13
_atom_site_aniso_U_12
O1 0.0186(5) 0.0189(6) 0.0358(6) -0.0015(5) 0.0080(5) -0.0007(4)
C2 0.0213(8) 0.0208(8) 0.0268(8) -0.0021(6) 0.0104(6) -0.0036(6)
C3 0.0183(7) 0.0253(8) 0.0343(9) -0.0037(7) 0.0092(7) 0.0000(6)
C4 0.0218(8) 0.0336(9) 0.0316(9) 0.0000(8) 0.0048(7) -0.0005(7)
C5 0.0226(8) 0.0298(9) 0.0224(8) -0.0020(7) 0.0078(6) -0.0038(7)
C6 0.0210(7) 0.0208(8) 0.0249(8) -0.0031(6) 0.0095(6) -0.0039(6)
O7 0.0342(6) 0.0295(6) 0.0276(6) -0.0059(5) 0.0123(5) -0.0159(5)
C8 0.0334(9) 0.0252(9) 0.0295(9) -0.0001(7) 0.0141(7) -0.0067(7)
C9 0.0267(8) 0.0250(8) 0.0255(8) 0.0000(7) 0.0111(6) -0.0032(7)
C10 0.0190(7) 0.0191(7) 0.0214(7) -0.0011(6) 0.0076(6) -0.0015(6)
C11 0.0202(7) 0.0213(8) 0.0166(7) -0.0011(6) 0.0062(6) -0.0022(6)
C12 0.0209(7) 0.0254(8) 0.0175(7) -0.0002(6) 0.0058(6) 0.0005(6)
C13 0.0184(7) 0.0326(9) 0.0220(8) -0.0016(7) 0.0057(6) -0.0001(7)
C14 0.0212(8) 0.0286(9) 0.0208(7) -0.0019(7) 0.0065(6) -0.0070(6)
C15 0.0251(8) 0.0194(8) 0.0184(7) -0.0008(6) 0.0064(6) -0.0030(6)
C16 0.0177(7) 0.0231(8) 0.0194(7) -0.0018(6) 0.0054(6) -0.0010(6)
O17 0.0377(8) 0.0955(13) 0.0351(8) -0.0011(8) -0.0022(6) 0.0278(8)
O18 0.0301(7) 0.0361(7) 0.0389(8) -0.0094(6) 0.0179(6) -0.0116(6)
C19 0.0274(8) 0.0298(9) 0.0286(9) 0.0013(7) 0.0106(7) 0.0061(7)
O20 0.0396(7) 0.0239(6) 0.0419(7) 0.0016(5) 0.0173(6) 0.0038(5)
O21 0.0271(6) 0.0190(6) 0.0360(7) -0.0010(5) 0.0088(5) -0.0043(5)
C22 0.0349(9) 0.0224(8) 0.0279(9) -0.0017(7) 0.0073(7) -0.0100(7)

loop_
_atom_type_symbol
_atom_type_description
_atom_type_scat_dispersion_real
_atom_type_scat_dispersion_imag
_atom_type_scat_source
C C 0.0033 0.0016 'International Tables Vol C Tables 4.2.6.8 and 6.1.1.4'
H H 0.0000 0.0000 'International Tables Vol C Tables 4.2.6.8 and 6.1.1.4'
O O 0.0106 0.0060 'International Tables Vol C Tables 4.2.6.8 and 6.1.1.4'

loop_
_geom_angle_atom_site_label_1
_geom_angle_atom_site_label_2
_geom_angle_atom_site_label_3
_geom_angle
C16 O1 C2 106.31(11)
O1 C2 C3 107.36(12)
O1 C2 C10 106.83(11)
C3 C2 C10 116.03(12)
O1 C2 H2 108.8
C3 C2 H2 108.8
C10 C2 H2 108.8
C4 C3 C2 114.71(13)
C4 C3 H3A 108.6
C2 C3 H3A 108.6
C4 C3 H3B 108.6
C2 C3 H3B 108.6
H3A C3 H3B 107.6
O17 C4 C5 120.99(16)
O17 C4 C3 121.05(16)
C5 C4 C3 117.96(13)
C4 C5 C6 113.20(13)
C4 C5 H5A 108.9
C6 C5 H5A 108.9
C4 C5 H5B 108.9
C6 C5 H5B 108.9
H5A C5 H5B 107.8
O7 C6 C5 109.06(12)
O7 C6 C10 104.98(12)
C5 C6 C10 114.54(13)
O7 C6 H6 109.4
C5 C6 H6 109.4
C10 C6 H6 109.4
C8 O7 C6 111.14(11)
O18A C8 O7 112.7(11)
O18 C8 O7 110.45(14)
O18A C8 C9 128.4(11)
O18 C8 C9 110.58(14)
O7 C8 C9 106.07(12)
O18 C8 H8A 109.9
O7 C8 H8A 109.9
C9 C8 H8A 109.9
C8 C9 C10 104.23(13)
C8 C9 H9A 110.9
C10 C9 H9A 110.9
C8 C9 H9B 110.9
C10 C9 H9B 110.9
H9A C9 H9B 108.9
C11 C10 C9 118.88(12)
C11 C10 C6 111.31(12)
C9 C10 C6 101.51(12)
C11 C10 C2 100.97(11)
C9 C10 C2 111.53(12)
C6 C10 C2 113.15(12)
C16 C11 C12 118.42(14)
C16 C11 C10 107.83(12)
C12 C11 C10 133.68(14)
C13 C12 C11 117.62(14)
C13 C12 C19 115.97(14)
C11 C12 C19 126.40(14)
C14 C13 C12 123.07(15)
C14 C13 H13 118.5
C12 C13 H13 118.5
C15 C14 C13 119.53(14)
C15 C14 H14 120.2
C13 C14 H14 120.2
O21 C15 C14 126.02(14)
O21 C15 C16 116.34(13)
C14 C15 C16 117.63(14)
O1 C16 C11 114.89(13)
O1 C16 C15 121.43(13)
C11 C16 C15 123.68(14)
C8 O18 H18 105.8(16)
O20 C19 C12 127.62(15)
O20 C19 H19 116.2
C12 C19 H19 116.2
C15 O21 C22 116.83(12)
O21 C22 H22A 109.5
O21 C22 H22B 109.5
H22A C22 H22B 109.5
O21 C22 H22C 109.5
H22A C22 H22C 109.5
H22B C22 H22C 109.5

loop_
_geom_bond_atom_site_label_1
_geom_bond_atom_site_label_2
_geom_bond_distance
O1 C16 1.3654(17)
O1 C2 1.4614(17)
C2 C3 1.515(2)
C2 C10 1.562(2)
C2 H2 1.0000
C3 C4 1.504(2)
C3 H3A 0.9900
C3 H3B 0.9900
C4 O17 1.214(2)
C4 C5 1.497(2)
C5 C6 1.513(2)
C5 H5A 0.9900
C5 H5B 0.9900
C6 O7 1.4498(18)
C6 C10 1.542(2)
C6 H6 1.0000
O7 C8 1.439(2)
C8 O18A 1.347(10)
C8 O18 1.384(2)
C8 C9 1.518(2)
C8 H8A 0.9999
C9 C10 1.539(2)
C9 H9A 0.9900
C9 H9B 0.9900
C10 C11 1.518(2)
C11 C16 1.380(2)
C11 C12 1.412(2)
C12 C13 1.397(2)
C12 C19 1.464(2)
C13 C14 1.386(2)
C13 H13 0.9500
C14 C15 1.384(2)
C14 H14 0.9500
C15 O21 1.3583(18)
C15 C16 1.400(2)
O18 H18 0.87(2)
C19 O20 1.214(2)
C19 H19 0.9500
O21 C22 1.4368(18)
C22 H22A 0.9800
C22 H22B 0.9800
C22 H22C 0.9800

loop_
_geom_torsion_atom_site_label_1
_geom_torsion_atom_site_label_2
_geom_torsion_atom_site_label_3
_geom_torsion_atom_site_label_4
_geom_torsion
C16 O1 C2 C3 -142.66(12)
C16 O1 C2 C10 -17.56(15)
O1 C2 C3 C4 74.36(16)
C10 C2 C3 C4 -45.01(19)
C2 C3 C4 O17 -157.32(17)
C2 C3 C4 C5 22.7(2)
O17 C4 C5 C6 -154.01(17)
C3 C4 C5 C6 26.0(2)
C4 C5 C6 O7 63.03(17)
C4 C5 C6 C10 -54.26(17)
C5 C6 O7 C8 -141.20(13)
C10 C6 O7 C8 -18.02(16)
C6 O7 C8 O18A -149.0(12)
C6 O7 C8 O18 116.07(14)
C6 O7 C8 C9 -3.79(17)
O18A C8 C9 C10 161.9(14)
O18 C8 C9 C10 -95.74(15)
O7 C8 C9 C10 24.04(16)
C8 C9 C10 C11 -156.09(13)
C8 C9 C10 C6 -33.69(15)
C8 C9 C10 C2 87.08(15)
O7 C6 C10 C11 159.10(12)
C5 C6 C10 C11 -81.31(16)
O7 C6 C10 C9 31.61(14)
C5 C6 C10 C9 151.20(13)
O7 C6 C10 C2 -88.02(14)
C5 C6 C10 C2 31.57(17)
O1 C2 C10 C11 16.67(14)
C3 C2 C10 C11 136.32(13)
O1 C2 C10 C9 143.93(12)
C3 C2 C10 C9 -96.42(16)
O ? ? ? ?
